data_2005328
loop_
_publ_author_name
'Hussain, M. S.'
'Ul-Haque, M.'

_publ_section_title <i>O</i>-Acetyl-<i>N</i>-(<i>o</i>-hydroxybenzyl)-<i>N</i>-isopropylhydroxylamine
_journal_issue 9
_journal_name_full 'Acta Crystallographica Section C'
_journal_page_first 2343
_journal_page_last 2345
_journal_paper_doi 10.1107/S0108270196003332
_journal_volume 52
_journal_year 1996
_chemical_formula_sum 'C12 H17 N O3'
_chemical_formula_weight 223.27
_space_group_IT_number 2
_symmetry_cell_setting triclinic
_symmetry_space_group_name_Hall '-P 1'
_symmetry_space_group_name_H-M 'P -1'
_atom_type_scat_source 'IntTabC and Cromer & Waber (1974)'
_cell_angle_alpha 80.10(3)
_cell_angle_beta 89.94(6)
_cell_angle_gamma 73.22(2)
_cell_formula_units_Z 2
_cell_length_a 6.930(4)
_cell_length_b 9.597(6)
_cell_length_c 10.169(7)
_cell_measurement_reflns_used 25
_cell_measurement_temperature 296
_cell_measurement_theta_max 31.15
_cell_measurement_theta_min 2.37
_cell_volume 637.0(7)
_computing_cell_refinement 'CAD-4 Software'
_computing_data_collection 'CAD-4 Software (Enraf-Nonius, 1984)'
_computing_molecular_graphics 'ORTEP (Johnson, 1965)'
_computing_structure_refinement 'SDP (Frenz, 1988, 1991)'
_computing_structure_solution 'SHELXS86 (Sheldrick, 1990)'
_diffrn_measurement_device 'Enraf-Nonius CAD-4'
_diffrn_measurement_method '\w/2\q scans'
_diffrn_radiation_type MoK\a
_diffrn_radiation_wavelength 0.71073
_diffrn_reflns_av_R_equivalents 0.041
_diffrn_reflns_limit_h_max 0
_diffrn_reflns_limit_h_min -6
_diffrn_reflns_limit_k_max 8
_diffrn_reflns_limit_k_min -9
_diffrn_reflns_limit_l_max 9
_diffrn_reflns_limit_l_min -9
_diffrn_reflns_number 1350
_diffrn_reflns_theta_max 31.65
_diffrn_standards_decay_% none
_diffrn_standards_interval_count 97
_diffrn_standards_number 3
_exptl_absorpt_coefficient_mu 0.08
_exptl_absorpt_correction_type none
_exptl_crystal_colour colourless
_exptl_crystal_density_diffrn 1.16
_exptl_crystal_density_method none
_exptl_crystal_description rectangular
_exptl_crystal_size_max 0.41
_exptl_crystal_size_mid 0.64
_exptl_crystal_size_min 0.64
_refine_diff_density_max 0.30
_refine_diff_density_min -0.18
_refine_ls_extinction_method none
_refine_ls_goodness_of_fit_obs 1.05
_refine_ls_hydrogen_treatment noref
_refine_ls_number_parameters 145
_refine_ls_number_reflns 854
_refine_ls_R_factor_obs 0.038
_refine_ls_shift/esd_max 0.03
_refine_ls_structure_factor_coef Fsqd
_refine_ls_weighting_details 'w = 4F~o~^2^/\s^2^(F~o~^2^)'
_refine_ls_weighting_scheme calc
_refine_ls_wR_factor_obs 0.045
_reflns_number_observed 854
_reflns_number_total 1145
_reflns_observed_criterion F>3.0\s(F)
_cod_data_source_file bm1059.cif
_cod_data_source_block bm1059a
_cod_depositor_comments
;
The following automatic conversions were performed:

'_refine_ls_weighting_scheme' value ' w = 4F~o~^2^/\s^2^(F~o~^2^)'
was changed to 'calc'. New tag '_refine_ls_weighting_details' was
created. The value of the new tag was set to 'w =
4F~o~^2^/\s^2^(F~o~^2^)'.

Automatic conversion script
Id: cif_fix_values 3143 2015-03-26 13:38:13Z robertas 
;
_cod_original_cell_volume 637.0
_cod_database_code 2005328

loop_
_symmetry_equiv_pos_as_xyz
x,y,z
-x,-y,-z

loop_
_atom_site_label
_atom_site_fract_x
_atom_site_fract_y
_atom_site_fract_z
_atom_site_B_iso_or_equiv
O1 .0771(5) .7336(4) .6421(4) 5.6(1)
O2 -.1659(5) .6273(4) .6164(4) 8.1(1)
O3 .1017(5) .3274(4) .7436(4) 6.5(1)
N4 .1837(6) .5943(4) .7247(4) 4.8(1)
C5 .3430(7) .5178(5) .6458(5) 4.8(1)
C6 .4302(7) .3612(5) .7135(5) 4.4(1)
C7 .6375(7) .2981(6) .7311(6) 5.3(1)
C8 .7174(8) .1511(7) .7901(6) 6.6(2)
C9 .5916(8) .0667(6) .8344(6) 6.2(2)
C10 .3881(8) .1302(6) .8177(6) 6.1(2)
C11 .3051(6) .2728(5) .7589(5) 4.2(1)
C12 .2545(8) .6280(6) .8500(6) 5.8(2)
C13 .070(1) .6945(8) .9249(7) 9.2(2)
C14 .3934(9) .7248(7) .8298(7) 8.8(2)
C15 -.1060(8) .7334(6) .5986(6) 6.2(2)
C16 -.216(1) .8836(8) .5188(7) 9.0(2)
H3 .066 .427 .700 ?
H7 .724 .356 .700 ?
H8 .860 .108 .801 ?
H9 .647 -.032 .873 ?
H10 .302 .072 .851 ?
H12 .332 .541 .901 ?
H51 .443 .567 .635 ?
H52 .285 .519 .560 ?
H131 .110 .717 1.004 ?
H132 -.009 .629 .939 ?
H133 -.011 .786 .869 ?
H141 .509 .675 .786 ?
H142 .437 .736 .915 ?
H143 .329 .818 .778 ?
H161 -.137 .948 .516 ?
H162 -.341 .921 .556 ?
H163 -.241 .871 .428 ?

loop_
_geom_angle_atom_site_label_1
_geom_angle_atom_site_label_2
_geom_angle_atom_site_label_3
_geom_angle
_geom_angle_publ_flag
N4 O1 C15 111.7(4) yes
O1 N4 C5 107.1(3) yes
O1 N4 C12 107.3(4) yes
C5 N4 C12 115.2(4) yes
N4 C5 C6 109.7(4) yes
C5 C6 C7 120.8(5) yes
C5 C6 C11 121.0(4) yes
C7 C6 C11 118.2(4) yes
C6 C7 C8 120.4(5) yes
C7 C8 C9 120.3(5) yes
C8 C9 C10 118.8(5) yes
C9 C10 C11 122.4(5) yes
O3 C11 C6 121.2(4) yes
O3 C11 C10 119.0(5) yes
C6 C11 C10 119.8(4) yes
N4 C12 C13 108.1(5) yes
N4 C12 C14 114.4(5) yes
C13 C12 C14 111.9(5) yes
O1 C15 O2 124.1(4) yes
O1 C15 C16 109.9(5) yes
O2 C15 C16 126.0(5) yes

loop_
_geom_bond_atom_site_label_1
_geom_bond_atom_site_label_2
_geom_bond_distance
_geom_bond_publ_flag
O1 N4 1.443(3) yes
O1 C15 1.345(7) yes
O2 C15 1.193(8) yes
O3 C11 1.354(5) yes
N4 C5 1.461(6) yes
N4 C12 1.484(8) yes
C5 C6 1.489(6) yes
C6 C7 1.387(6) yes
C6 C11 1.405(7) yes
C7 C8 1.384(7) yes
C10 C9 1.363(7) yes
C10 C11 1.351(6) yes
C8 C9 1.378(9) yes
C15 C16 1.511(8) yes
C12 C13 1.521(8) yes
C12 C14 1.511(9) yes

loop_
_geom_contact_atom_site_label_1
_geom_contact_atom_site_label_2
_geom_contact_distance
_geom_contact_publ_flag
O2 N4 2.574(4) yes
O3 N4 2.756(5) yes
O2 O3 3.006 yes
